data_7126460
loop_
_publ_author_name
'Xiao, Lin'
'Chen, Weixing'
'Shen, Lingyi'
'Liu, Li'
'Xue, Yujie'
'Zhao, Yanxia'
'Yang, Xiao-Juan'

_publ_section_title
;
 Reduction of carbodiimides by a dialumane through insertion and
 cycloaddition.
;
_journal_issue 47
_journal_name_full 'Chemical communications (Cambridge, England)'
_journal_page_first 6352
_journal_page_last 6355
_journal_paper_doi 10.1039/d0cc02048f
_journal_volume 56
_journal_year 2020
_chemical_formula_sum 'C70 H108 Al2 N8'
_chemical_formula_weight 1115.60
_space_group_crystal_system triclinic
_space_group_IT_number 2
_space_group_name_Hall '-P 1'
_space_group_name_H-M_alt 'P -1'
_atom_sites_solution_hydrogens geom
_atom_sites_solution_primary direct
_atom_sites_solution_secondary difmap
_audit_creation_method SHELXL-2014/7
_audit_update_record
;
2020-03-16 deposited with the CCDC.	2020-04-29 downloaded from the CCDC.
;
_cell_angle_alpha 71.614(6)
_cell_angle_beta 88.934(6)
_cell_angle_gamma 76.753(6)
_cell_formula_units_Z 2
_cell_length_a 11.946(2)
_cell_length_b 14.183(3)
_cell_length_c 21.699(4)
_cell_measurement_reflns_used 9920
_cell_measurement_temperature 150(2)
_cell_measurement_theta_max 25.92
_cell_measurement_theta_min 2.56
_cell_volume 3390.2(11)
_computing_cell_refinement 'Bruker SMART'
_computing_data_collection 'Bruker SMART APEX II'
_computing_data_reduction 'Bruker SAINT'
_computing_molecular_graphics SHELXTL
_computing_publication_material SHELXTL
_computing_structure_refinement 'SHELXL-2014/7 (Sheldrick, 2014)'
_computing_structure_solution 'SHELXL-2014/7 (Sheldrick, 2014)'
_diffrn_ambient_temperature 150(2)
_diffrn_detector_area_resol_mean 'fine-focus sealed tube'
_diffrn_measured_fraction_theta_full 0.997
_diffrn_measured_fraction_theta_max 0.994
_diffrn_measurement_device_type 'Bruker APEX II area detector'
_diffrn_measurement_method '\w scan'
_diffrn_radiation_type MoK\a
_diffrn_radiation_wavelength 0.71073
_diffrn_reflns_av_R_equivalents 0.0507
_diffrn_reflns_av_unetI/netI 0.0544
_diffrn_reflns_Laue_measured_fraction_full 0.997
_diffrn_reflns_Laue_measured_fraction_max 0.994
_diffrn_reflns_limit_h_max 14
_diffrn_reflns_limit_h_min -14
_diffrn_reflns_limit_k_max 17
_diffrn_reflns_limit_k_min -16
_diffrn_reflns_limit_l_max 26
_diffrn_reflns_limit_l_min -26
_diffrn_reflns_number 39706
_diffrn_reflns_point_group_measured_fraction_full 0.997
_diffrn_reflns_point_group_measured_fraction_max 0.994
_diffrn_reflns_theta_full 25.242
_diffrn_reflns_theta_max 25.973
_diffrn_reflns_theta_min 2.446
_exptl_absorpt_coefficient_mu 0.088
_exptl_absorpt_correction_type multi-scan
_exptl_absorpt_process_details SADABS
_exptl_crystal_colour yellow
_exptl_crystal_density_diffrn 1.093
_exptl_crystal_density_meas ?
_exptl_crystal_description block
_exptl_crystal_F_000 1220
_exptl_crystal_size_max 0.250
_exptl_crystal_size_mid 0.250
_exptl_crystal_size_min 0.200
_exptl_transmission_factor_max 0.7453
_exptl_transmission_factor_min 0.7000
_refine_diff_density_max 0.417
_refine_diff_density_min -0.376
_refine_diff_density_rms 0.053
_refine_ls_extinction_method none
_refine_ls_goodness_of_fit_ref 1.005
_refine_ls_hydrogen_treatment constr
_refine_ls_matrix_type full
_refine_ls_number_parameters 749
_refine_ls_number_reflns 13216
_refine_ls_number_restraints 0
_refine_ls_restrained_S_all 1.005
_refine_ls_R_factor_all 0.0648
_refine_ls_R_factor_gt 0.0498
_refine_ls_shift/su_max 0.001
_refine_ls_shift/su_mean 0.000
_refine_ls_structure_factor_coef Fsqd
_refine_ls_weighting_details 'w=1/[\s^2^(Fo^2^)+(0.1000P)^2^+0.6679P] where P=(Fo^2^+2Fc^2^)/3'
_refine_ls_weighting_scheme calc
_refine_ls_wR_factor_gt 0.1443
_refine_ls_wR_factor_ref 0.1623
_reflns_Friedel_coverage 0.000
_reflns_number_gt 10616
_reflns_number_total 13216
_reflns_threshold_expression 'I > 2\s(I)'
_cod_data_source_file d0cc02048f2.cif
_cod_data_source_block 3
_cod_depositor_comments
;
The following automatic conversions were performed:

data item '_exptl_absorpt_correction_type' value 'Multi-scan' was
changed to 'multi-scan' in accordance with the
/home/data/users/saulius/crontab/automatic-downloads/rss-feeds/RSC/lib/dictionaries/cif_core.dic
dictionary named 'cif_core.dic' version 2.4.2 last updated on
2011-04-26.

data item '_exptl_crystal_density_meas' value 'not measured' was
changed to '?' -- the value is perceived as not measured.

Automatic conversion script
Id: cif_fix_values 7556 2019-12-06 15:28:31Z antanas 

 Adding full bibliography for 7126459--7126464.cif.
;
_cod_original_cell_volume 3390.1(11)
_cod_database_code 7126460
_shelx_shelxl_version_number 2014/7
_shelx_space_group_comment
;
The symmetry employed for this shelxl refinement is uniquely defined
by the following loop, which should always be used as a source of
symmetry information in preference to the above space-group names.
They are only intended as comments.
;
_shelx_estimated_absorpt_t_min 0.978
_shelx_estimated_absorpt_t_max 0.983

loop_
_space_group_symop_operation_xyz
'x, y, z'
'-x, -y, -z'

loop_
_atom_site_label
_atom_site_type_symbol
_atom_site_fract_x
_atom_site_fract_y
_atom_site_fract_z
_atom_site_U_iso_or_equiv
_atom_site_adp_type
_atom_site_occupancy
_atom_site_site_symmetry_order
_atom_site_calc_flag
_atom_site_refinement_flags_posn
_atom_site_refinement_flags_adp
_atom_site_refinement_flags_occupancy
_atom_site_disorder_assembly
_atom_site_disorder_group
Al1 Al 0.66807(4) 0.90615(4) 0.77623(2) 0.01957(13) Uani 1 1 d . . . . .
Al2 Al 0.82861(4) 0.65388(4) 0.70261(2) 0.02072(13) Uani 1 1 d . . . . .
C1 C 0.60808(15) 1.08103(13) 0.80130(9) 0.0259(4) Uani 1 1 d . . . . .
C2 C 0.52096(14) 1.03535(12) 0.82136(8) 0.0230(3) Uani 1 1 d . . . . .
C3 C 0.60215(17) 1.19238(14) 0.79078(11) 0.0392(5) Uani 1 1 d . . . . .
H3A H 0.5756 1.2324 0.7456 0.059 Uiso 1 1 calc R U . . .
H3B H 0.6788 1.2008 0.7996 0.059 Uiso 1 1 calc R U . . .
H3C H 0.5482 1.2163 0.8202 0.059 Uiso 1 1 calc R U . . .
C4 C 0.41107(16) 1.08504(14) 0.84537(9) 0.0317(4) Uani 1 1 d . . . . .
H4A H 0.4162 1.1524 0.8466 0.048 Uiso 1 1 calc R U . . .
H4B H 0.3997 1.0422 0.8892 0.048 Uiso 1 1 calc R U . . .
H4C H 0.3459 1.0928 0.8159 0.048 Uiso 1 1 calc R U . . .
C5 C 0.81450(15) 1.04616(12) 0.78354(9) 0.0262(4) Uani 1 1 d . . . . .
C6 C 0.86343(16) 1.04151(14) 0.84385(10) 0.0324(4) Uani 1 1 d . . . . .
C7 C 0.96817(17) 1.06835(15) 0.84500(11) 0.0388(5) Uani 1 1 d . . . . .
H7 H 1.0003 1.0672 0.8850 0.047 Uiso 1 1 calc R U . . .
C8 C 1.02607(17) 1.09651(17) 0.78925(12) 0.0448(5) Uani 1 1 d . . . . .
H8 H 1.0973 1.1149 0.7910 0.054 Uiso 1 1 calc R U . . .
C9 C 0.98076(17) 1.09803(16) 0.73104(11) 0.0398(5) Uani 1 1 d . . . . .
H9 H 1.0222 1.1159 0.6930 0.048 Uiso 1 1 calc R U . . .
C10 C 0.87457(16) 1.07362(13) 0.72690(10) 0.0302(4) Uani 1 1 d . . . . .
C11 C 0.80825(19) 1.00623(19) 0.90832(10) 0.0456(5) Uani 1 1 d . . . . .
H11 H 0.7387 0.9830 0.9001 0.055 Uiso 1 1 calc R U . . .
C12 C 0.8887(2) 0.91717(19) 0.95850(11) 0.0575(7) Uani 1 1 d . . . . .
H12A H 0.9116 0.8597 0.9415 0.086 Uiso 1 1 calc R U . . .
H12B H 0.8489 0.8961 0.9987 0.086 Uiso 1 1 calc R U . . .
H12C H 0.9573 0.9384 0.9677 0.086 Uiso 1 1 calc R U . . .
C13 C 0.7695(3) 1.0919(2) 0.93815(14) 0.0767(9) Uani 1 1 d . . . . .
H13A H 0.8352 1.1199 0.9432 0.115 Uiso 1 1 calc R U . . .
H13B H 0.7395 1.0646 0.9808 0.115 Uiso 1 1 calc R U . . .
H13C H 0.7089 1.1461 0.9095 0.115 Uiso 1 1 calc R U . . .
C14 C 0.82396(17) 1.08122(15) 0.66150(10) 0.0355(4) Uani 1 1 d . . . . .
H14 H 0.7753 1.0302 0.6698 0.043 Uiso 1 1 calc R U . . .
C15 C 0.7466(3) 1.1840(2) 0.63053(15) 0.0750(9) Uani 1 1 d . . . . .
H15A H 0.6869 1.1979 0.6602 0.113 Uiso 1 1 calc R U . . .
H15B H 0.7104 1.1856 0.5900 0.113 Uiso 1 1 calc R U . . .
H15C H 0.7916 1.2361 0.6211 0.113 Uiso 1 1 calc R U . . .
C16 C 0.9140(2) 1.0554(2) 0.61526(12) 0.0591(7) Uani 1 1 d . . . . .
H16A H 0.8769 1.0432 0.5795 0.089 Uiso 1 1 calc R U . . .
H16B H 0.9721 0.9938 0.6388 0.089 Uiso 1 1 calc R U . . .
H16C H 0.9510 1.1125 0.5977 0.089 Uiso 1 1 calc R U . . .
C17 C 0.44673(14) 0.88356(12) 0.84489(8) 0.0219(3) Uani 1 1 d . . . . .
C18 C 0.34779(15) 0.89578(13) 0.80654(8) 0.0248(4) Uani 1 1 d . . . . .
C19 C 0.25394(16) 0.86219(14) 0.83708(10) 0.0329(4) Uani 1 1 d . . . . .
H19 H 0.1854 0.8726 0.8118 0.040 Uiso 1 1 calc R U . . .
C20 C 0.25884(17) 0.81415(15) 0.90331(10) 0.0369(5) Uani 1 1 d . . . . .
H20 H 0.1927 0.7950 0.9237 0.044 Uiso 1 1 calc R U . . .
C21 C 0.36002(17) 0.79387(15) 0.93992(9) 0.0339(4) Uani 1 1 d . . . . .
H21 H 0.3644 0.7569 0.9851 0.041 Uiso 1 1 calc R U . . .
C22 C 0.45593(15) 0.82680(13) 0.91161(8) 0.0269(4) Uani 1 1 d . . . . .
C23 C 0.34459(15) 0.94152(15) 0.73276(8) 0.0298(4) Uani 1 1 d . . . . .
H23 H 0.4239 0.9175 0.7195 0.036 Uiso 1 1 calc R U . . .
C24 C 0.31640(19) 1.05814(16) 0.70680(10) 0.0419(5) Uani 1 1 d . . . . .
H24A H 0.3093 1.0809 0.6592 0.063 Uiso 1 1 calc R U . . .
H24B H 0.3782 1.0828 0.7211 0.063 Uiso 1 1 calc R U . . .
H24C H 0.2436 1.0855 0.7235 0.063 Uiso 1 1 calc R U . . .
C25 C 0.26371(18) 0.90192(18) 0.69842(11) 0.0426(5) Uani 1 1 d . . . . .
H25A H 0.1836 0.9307 0.7055 0.064 Uiso 1 1 calc R U . . .
H25B H 0.2802 0.8272 0.7161 0.064 Uiso 1 1 calc R U . . .
H25C H 0.2755 0.9225 0.6517 0.064 Uiso 1 1 calc R U . . .
C26 C 0.56644(17) 0.80208(16) 0.95265(9) 0.0357(4) Uani 1 1 d . . . . .
H26 H 0.6303 0.8082 0.9222 0.043 Uiso 1 1 calc R U . . .
C27 C 0.5946(2) 0.6925(2) 0.99947(11) 0.0564(6) Uani 1 1 d . . . . .
H27A H 0.5375 0.6854 1.0326 0.085 Uiso 1 1 calc R U . . .
H27B H 0.6715 0.6769 1.0206 0.085 Uiso 1 1 calc R U . . .
H27C H 0.5930 0.6450 0.9753 0.085 Uiso 1 1 calc R U . . .
C28 C 0.5649(2) 0.8781(2) 0.98940(12) 0.0572(6) Uani 1 1 d . . . . .
H28A H 0.5545 0.9471 0.9583 0.086 Uiso 1 1 calc R U . . .
H28B H 0.6379 0.8598 1.0150 0.086 Uiso 1 1 calc R U . . .
H28C H 0.5011 0.8763 1.0185 0.086 Uiso 1 1 calc R U . . .
C29 C 0.85657(14) 0.51062(13) 0.65980(8) 0.0224(3) Uani 1 1 d . . . . .
C30 C 0.84038(14) 0.45737(13) 0.73177(8) 0.0248(4) Uani 1 1 d . . . . .
C31 C 0.84994(15) 0.44644(14) 0.61627(9) 0.0277(4) Uani 1 1 d . . . . .
H31A H 0.7733 0.4322 0.6175 0.042 Uiso 1 1 calc R U . . .
H31B H 0.9084 0.3819 0.6317 0.042 Uiso 1 1 calc R U . . .
H31C H 0.8638 0.4838 0.5715 0.042 Uiso 1 1 calc R U . . .
C32 C 0.8411(2) 0.34905(14) 0.75652(10) 0.0394(5) Uani 1 1 d . . . . .
H32A H 0.8292 0.3297 0.8032 0.059 Uiso 1 1 calc R U . . .
H32B H 0.9154 0.3087 0.7491 0.059 Uiso 1 1 calc R U . . .
H32C H 0.7792 0.3359 0.7338 0.059 Uiso 1 1 calc R U . . .
C33 C 0.70496(14) 0.64787(12) 0.58095(8) 0.0219(3) Uani 1 1 d . . . . .
C34 C 0.73729(15) 0.72036(14) 0.52657(8) 0.0273(4) Uani 1 1 d . . . . .
C35 C 0.66701(18) 0.75965(16) 0.46957(9) 0.0381(5) Uani 1 1 d . . . . .
H35 H 0.6885 0.8091 0.4334 0.046 Uiso 1 1 calc R U . . .
C36 C 0.56719(18) 0.72920(17) 0.46388(10) 0.0397(5) Uani 1 1 d . . . . .
H36 H 0.5206 0.7572 0.4244 0.048 Uiso 1 1 calc R U . . .
C37 C 0.53652(16) 0.65822(15) 0.51592(9) 0.0323(4) Uani 1 1 d . . . . .
H37 H 0.4682 0.6366 0.5120 0.039 Uiso 1 1 calc R U . . .
C38 C 0.60250(15) 0.61633(14) 0.57485(8) 0.0261(4) Uani 1 1 d . . . . .
C39 C 0.84815(17) 0.75509(15) 0.52715(9) 0.0355(4) Uani 1 1 d . . . . .
H39 H 0.8744 0.7387 0.5736 0.043 Uiso 1 1 calc R U . . .
C40 C 0.94226(19) 0.69614(18) 0.49568(12) 0.0495(6) Uani 1 1 d . . . . .
H40A H 0.9543 0.6227 0.5186 0.074 Uiso 1 1 calc R U . . .
H40B H 1.0141 0.7174 0.4982 0.074 Uiso 1 1 calc R U . . .
H40C H 0.9188 0.7105 0.4500 0.074 Uiso 1 1 calc R U . . .
C41 C 0.8337(2) 0.87076(16) 0.49407(10) 0.0460(5) Uani 1 1 d . . . . .
H41A H 0.8181 0.8877 0.4472 0.069 Uiso 1 1 calc R U . . .
H41B H 0.9045 0.8901 0.5018 0.069 Uiso 1 1 calc R U . . .
H41C H 0.7692 0.9081 0.5121 0.069 Uiso 1 1 calc R U . . .
C42 C 0.55812(16) 0.53971(15) 0.62969(10) 0.0348(4) Uani 1 1 d . . . . .
H42 H 0.6143 0.5154 0.6682 0.042 Uiso 1 1 calc R U . . .
C43 C 0.44042(18) 0.58807(19) 0.64969(11) 0.0467(5) Uani 1 1 d . . . . .
H43A H 0.4486 0.6418 0.6675 0.070 Uiso 1 1 calc R U . . .
H43B H 0.4117 0.5355 0.6828 0.070 Uiso 1 1 calc R U . . .
H43C H 0.3859 0.6177 0.6116 0.070 Uiso 1 1 calc R U . . .
C44 C 0.54672(19) 0.44660(17) 0.61050(12) 0.0475(6) Uani 1 1 d . . . . .
H44A H 0.4864 0.4681 0.5756 0.071 Uiso 1 1 calc R U . . .
H44B H 0.5264 0.3952 0.6483 0.071 Uiso 1 1 calc R U . . .
H44C H 0.6202 0.4172 0.5953 0.071 Uiso 1 1 calc R U . . .
C45 C 0.81344(16) 0.48185(13) 0.83607(8) 0.0276(4) Uani 1 1 d . . . . .
C46 C 0.91164(18) 0.43508(14) 0.87904(9) 0.0340(4) Uani 1 1 d . . . . .
C47 C 0.8940(2) 0.40122(16) 0.94556(10) 0.0436(5) Uani 1 1 d . . . . .
H47 H 0.9588 0.3685 0.9756 0.052 Uiso 1 1 calc R U . . .
C48 C 0.7856(2) 0.41399(17) 0.96869(10) 0.0457(5) Uani 1 1 d . . . . .
H48 H 0.7761 0.3915 1.0142 0.055 Uiso 1 1 calc R U . . .
C49 C 0.6911(2) 0.45941(16) 0.92573(9) 0.0392(5) Uani 1 1 d . . . . .
H49 H 0.6164 0.4673 0.9421 0.047 Uiso 1 1 calc R U . . .
C50 C 0.70193(17) 0.49441(14) 0.85846(9) 0.0307(4) Uani 1 1 d . . . . .
C51 C 1.03355(18) 0.41943(16) 0.85645(10) 0.0389(5) Uani 1 1 d . . . . .
H51 H 1.0302 0.4580 0.8089 0.047 Uiso 1 1 calc R U . . .
C52 C 1.11175(19) 0.46007(19) 0.89184(11) 0.0487(6) Uani 1 1 d . . . . .
H52A H 1.0789 0.5328 0.8852 0.073 Uiso 1 1 calc R U . . .
H52B H 1.1885 0.4514 0.8745 0.073 Uiso 1 1 calc R U . . .
H52C H 1.1179 0.4220 0.9385 0.073 Uiso 1 1 calc R U . . .
C53 C 1.0874(2) 0.3060(2) 0.86604(15) 0.0649(7) Uani 1 1 d . . . . .
H53A H 1.0898 0.2665 0.9123 0.097 Uiso 1 1 calc R U . . .
H53B H 1.1658 0.2986 0.8510 0.097 Uiso 1 1 calc R U . . .
H53C H 1.0408 0.2807 0.8409 0.097 Uiso 1 1 calc R U . . .
C54 C 0.59423(16) 0.54150(14) 0.81326(9) 0.0314(4) Uani 1 1 d . . . . .
H54 H 0.6191 0.5591 0.7676 0.038 Uiso 1 1 calc R U . . .
C55 C 0.5195(2) 0.4646(2) 0.82135(13) 0.0577(7) Uani 1 1 d . . . . .
H55A H 0.5629 0.4051 0.8103 0.087 Uiso 1 1 calc R U . . .
H55B H 0.4498 0.4967 0.7924 0.087 Uiso 1 1 calc R U . . .
H55C H 0.4978 0.4427 0.8665 0.087 Uiso 1 1 calc R U . . .
C56 C 0.5255(2) 0.63993(18) 0.82321(12) 0.0493(6) Uani 1 1 d . . . . .
H56A H 0.4951 0.6241 0.8666 0.074 Uiso 1 1 calc R U . . .
H56B H 0.4615 0.6719 0.7902 0.074 Uiso 1 1 calc R U . . .
H56C H 0.5758 0.6870 0.8193 0.074 Uiso 1 1 calc R U . . .
C57 C 0.76044(13) 0.77518(12) 0.73374(8) 0.0207(3) Uani 1 1 d . . . . .
C58 C 0.98282(14) 0.52974(13) 0.66157(8) 0.0243(4) Uani 1 1 d . . . . .
C59 C 0.63296(16) 0.87149(14) 0.63625(8) 0.0279(4) Uani 1 1 d . . . . .
H59 H 0.6989 0.8450 0.6124 0.034 Uiso 1 1 calc R U . . .
C60 C 0.5879(2) 0.98496(16) 0.60062(10) 0.0475(6) Uani 1 1 d . . . . .
H60A H 0.5309 1.0148 0.6264 0.071 Uiso 1 1 calc R U . . .
H60B H 0.5518 0.9943 0.5583 0.071 Uiso 1 1 calc R U . . .
H60C H 0.6520 1.0190 0.5942 0.071 Uiso 1 1 calc R U . . .
C61 C 0.54094(17) 0.81270(17) 0.63689(11) 0.0409(5) Uani 1 1 d . . . . .
H61A H 0.5704 0.7408 0.6627 0.061 Uiso 1 1 calc R U . . .
H61B H 0.5209 0.8175 0.5922 0.061 Uiso 1 1 calc R U . . .
H61C H 0.4722 0.8420 0.6561 0.061 Uiso 1 1 calc R U . . .
C62 C 0.88360(15) 0.71574(13) 0.83516(8) 0.0251(4) Uani 1 1 d . . . . .
H62 H 0.9156 0.6565 0.8193 0.030 Uiso 1 1 calc R U . . .
C63 C 0.97594(16) 0.77501(15) 0.83223(10) 0.0330(4) Uani 1 1 d . . . . .
H63A H 0.9988 0.7986 0.7874 0.049 Uiso 1 1 calc R U . . .
H63B H 1.0431 0.7305 0.8605 0.049 Uiso 1 1 calc R U . . .
H63C H 0.9454 0.8341 0.8469 0.049 Uiso 1 1 calc R U . . .
C64 C 0.84918(17) 0.67481(15) 0.90462(9) 0.0335(4) Uani 1 1 d . . . . .
H64A H 0.8200 0.7319 0.9214 0.050 Uiso 1 1 calc R U . . .
H64B H 0.9165 0.6283 0.9319 0.050 Uiso 1 1 calc R U . . .
H64C H 0.7889 0.6379 0.9053 0.050 Uiso 1 1 calc R U . . .
C65 C 1.08177(15) 0.65944(14) 0.67391(9) 0.0288(4) Uani 1 1 d . . . . .
H65 H 1.1293 0.6409 0.6392 0.035 Uiso 1 1 calc R U . . .
C66 C 1.04121(18) 0.77551(15) 0.65299(11) 0.0386(5) Uani 1 1 d . . . . .
H66A H 0.9999 0.8005 0.6102 0.058 Uiso 1 1 calc R U . . .
H66B H 1.1080 0.8056 0.6505 0.058 Uiso 1 1 calc R U . . .
H66C H 0.9897 0.7951 0.6848 0.058 Uiso 1 1 calc R U . . .
C67 C 1.15725(16) 0.61936(16) 0.73689(10) 0.0348(4) Uani 1 1 d . . . . .
H67A H 1.1141 0.6411 0.7709 0.052 Uiso 1 1 calc R U . . .
H67B H 1.2264 0.6467 0.7297 0.052 Uiso 1 1 calc R U . . .
H67C H 1.1798 0.5445 0.7505 0.052 Uiso 1 1 calc R U . . .
C68 C 1.18652(15) 0.45030(15) 0.64616(10) 0.0355(4) Uani 1 1 d . . . . .
H68 H 1.2112 0.4933 0.6695 0.043 Uiso 1 1 calc R U . . .
C69 C 1.21709(18) 0.48361(18) 0.57549(11) 0.0446(5) Uani 1 1 d . . . . .
H69A H 1.1832 0.4477 0.5516 0.067 Uiso 1 1 calc R U . . .
H69B H 1.3010 0.4671 0.5732 0.067 Uiso 1 1 calc R U . . .
H69C H 1.1868 0.5575 0.5560 0.067 Uiso 1 1 calc R U . . .
C70 C 1.24261(19) 0.33813(18) 0.67967(13) 0.0512(6) Uani 1 1 d . . . . .
H70A H 1.2207 0.3179 0.7249 0.077 Uiso 1 1 calc R U . . .
H70B H 1.3266 0.3276 0.6789 0.077 Uiso 1 1 calc R U . . .
H70C H 1.2168 0.2966 0.6569 0.077 Uiso 1 1 calc R U . . .
N1 N 0.70563(12) 1.02223(11) 0.77959(7) 0.0244(3) Uani 1 1 d . . . . .
N2 N 0.53538(12) 0.93437(10) 0.81693(6) 0.0212(3) Uani 1 1 d . . . . .
N3 N 0.76966(11) 0.61094(10) 0.64204(6) 0.0203(3) Uani 1 1 d . . . . .
N4 N 0.82637(12) 0.51958(10) 0.76671(7) 0.0235(3) Uani 1 1 d . . . . .
N5 N 0.67667(12) 0.85664(10) 0.70231(6) 0.0222(3) Uani 1 1 d . . . . .
N6 N 0.78270(12) 0.78096(10) 0.79289(6) 0.0216(3) Uani 1 1 d . . . . .
N7 N 0.98124(12) 0.61429(11) 0.67959(7) 0.0252(3) Uani 1 1 d . . . . .
N8 N 1.06157(13) 0.46154(12) 0.64784(8) 0.0316(4) Uani 1 1 d . . . . .

loop_
_atom_site_aniso_label
_atom_site_aniso_U_11
_atom_site_aniso_U_22
_atom_site_aniso_U_33
_atom_site_aniso_U_23
_atom_site_aniso_U_13
_atom_site_aniso_U_12
Al1 0.0201(3) 0.0191(3) 0.0216(2) -0.0080(2) 0.00219(19) -0.00653(19)
Al2 0.0211(3) 0.0197(3) 0.0225(2) -0.0083(2) -0.00187(19) -0.0044(2)
C1 0.0246(9) 0.0221(9) 0.0342(9) -0.0130(7) 0.0036(7) -0.0065(7)
C2 0.0239(9) 0.0217(8) 0.0255(8) -0.0101(7) 0.0024(7) -0.0058(7)
C3 0.0344(11) 0.0267(10) 0.0632(14) -0.0200(10) 0.0125(10) -0.0134(8)
C4 0.0297(10) 0.0318(10) 0.0402(10) -0.0197(9) 0.0079(8) -0.0093(8)
C5 0.0225(9) 0.0182(8) 0.0412(10) -0.0132(8) 0.0050(7) -0.0065(7)
C6 0.0286(10) 0.0284(10) 0.0445(11) -0.0167(9) 0.0019(8) -0.0080(8)
C7 0.0293(10) 0.0340(11) 0.0598(13) -0.0244(10) -0.0026(9) -0.0070(8)
C8 0.0247(10) 0.0437(12) 0.0775(16) -0.0311(12) 0.0049(10) -0.0140(9)
C9 0.0285(10) 0.0393(11) 0.0605(13) -0.0237(10) 0.0181(9) -0.0153(9)
C10 0.0258(9) 0.0247(9) 0.0462(11) -0.0176(8) 0.0104(8) -0.0101(7)
C11 0.0409(12) 0.0639(15) 0.0379(11) -0.0173(11) 0.0003(9) -0.0218(11)
C12 0.0800(18) 0.0562(15) 0.0408(12) -0.0202(11) -0.0093(12) -0.0176(13)
C13 0.077(2) 0.086(2) 0.0562(16) -0.0302(16) 0.0112(14) 0.0126(17)
C14 0.0364(11) 0.0367(11) 0.0410(11) -0.0173(9) 0.0150(9) -0.0176(9)
C15 0.0715(19) 0.0648(18) 0.080(2) -0.0363(16) -0.0319(15) 0.0220(15)
C16 0.0658(17) 0.0607(16) 0.0414(13) -0.0160(12) 0.0117(12) 0.0022(13)
C17 0.0225(8) 0.0197(8) 0.0251(8) -0.0083(7) 0.0047(7) -0.0064(7)
C18 0.0230(9) 0.0229(9) 0.0295(9) -0.0085(7) 0.0038(7) -0.0073(7)
C19 0.0242(9) 0.0320(10) 0.0436(11) -0.0101(9) 0.0022(8) -0.0112(8)
C20 0.0273(10) 0.0365(11) 0.0448(11) -0.0058(9) 0.0117(8) -0.0145(8)
C21 0.0356(11) 0.0328(10) 0.0284(9) -0.0019(8) 0.0088(8) -0.0101(8)
C22 0.0274(9) 0.0257(9) 0.0265(9) -0.0075(7) 0.0051(7) -0.0054(7)
C23 0.0227(9) 0.0403(11) 0.0278(9) -0.0118(8) 0.0005(7) -0.0085(8)
C24 0.0430(12) 0.0442(12) 0.0298(10) 0.0019(9) -0.0019(9) -0.0126(10)
C25 0.0315(11) 0.0581(14) 0.0435(11) -0.0239(10) -0.0049(9) -0.0093(10)
C26 0.0297(10) 0.0494(12) 0.0234(9) -0.0071(9) 0.0014(7) -0.0069(9)
C27 0.0530(15) 0.0599(16) 0.0366(12) 0.0040(11) -0.0067(10) -0.0014(12)
C28 0.0549(15) 0.0787(18) 0.0465(13) -0.0261(13) -0.0054(11) -0.0232(13)
C29 0.0204(8) 0.0224(8) 0.0259(8) -0.0099(7) -0.0006(7) -0.0046(7)
C30 0.0226(9) 0.0228(9) 0.0290(9) -0.0079(7) -0.0014(7) -0.0059(7)
C31 0.0246(9) 0.0292(9) 0.0348(9) -0.0171(8) 0.0010(7) -0.0074(7)
C32 0.0569(13) 0.0251(10) 0.0373(10) -0.0087(8) 0.0009(9) -0.0136(9)
C33 0.0210(8) 0.0233(8) 0.0223(8) -0.0112(7) -0.0003(6) -0.0016(7)
C34 0.0282(9) 0.0283(9) 0.0250(8) -0.0092(7) 0.0010(7) -0.0050(7)
C35 0.0427(12) 0.0397(11) 0.0252(9) -0.0026(8) -0.0028(8) -0.0074(9)
C36 0.0364(11) 0.0481(12) 0.0293(10) -0.0130(9) -0.0098(8) 0.0023(9)
C37 0.0234(9) 0.0414(11) 0.0361(10) -0.0216(9) -0.0051(8) -0.0020(8)
C38 0.0219(9) 0.0325(10) 0.0280(9) -0.0168(8) 0.0009(7) -0.0044(7)
C39 0.0398(11) 0.0397(11) 0.0265(9) -0.0033(8) 0.0019(8) -0.0187(9)
C40 0.0317(11) 0.0495(13) 0.0620(14) -0.0086(11) 0.0075(10) -0.0129(10)
C41 0.0600(14) 0.0424(12) 0.0373(11) -0.0069(10) 0.0131(10) -0.0245(11)
C42 0.0256(9) 0.0438(11) 0.0385(10) -0.0135(9) -0.0012(8) -0.0145(8)
C43 0.0382(12) 0.0671(15) 0.0512(13) -0.0314(12) 0.0135(10) -0.0275(11)
C44 0.0350(11) 0.0426(12) 0.0704(15) -0.0199(11) -0.0054(10) -0.0165(10)
C45 0.0399(10) 0.0193(8) 0.0228(8) -0.0034(7) -0.0010(7) -0.0096(7)
C46 0.0443(12) 0.0245(9) 0.0297(9) -0.0033(8) -0.0056(8) -0.0080(8)
C47 0.0603(14) 0.0355(11) 0.0275(10) 0.0022(9) -0.0103(10) -0.0130(10)
C48 0.0702(16) 0.0425(12) 0.0228(9) -0.0007(9) 0.0052(10) -0.0238(11)
C49 0.0528(13) 0.0385(11) 0.0300(10) -0.0097(9) 0.0104(9) -0.0207(10)
C50 0.0416(11) 0.0240(9) 0.0274(9) -0.0061(7) 0.0029(8) -0.0126(8)
C51 0.0399(11) 0.0358(11) 0.0326(10) -0.0036(9) -0.0109(9) -0.0017(9)
C52 0.0407(12) 0.0512(14) 0.0472(12) -0.0091(11) -0.0145(10) -0.0048(10)
C53 0.0604(16) 0.0509(15) 0.0768(18) -0.0235(14) -0.0098(14) 0.0052(13)
C54 0.0335(10) 0.0335(10) 0.0289(9) -0.0098(8) 0.0077(8) -0.0123(8)
C55 0.0615(16) 0.0544(15) 0.0623(15) -0.0110(12) -0.0028(12) -0.0340(13)
C56 0.0461(13) 0.0489(13) 0.0517(13) -0.0202(11) 0.0047(10) -0.0031(11)
C57 0.0192(8) 0.0205(8) 0.0235(8) -0.0061(7) 0.0012(6) -0.0081(6)
C58 0.0223(9) 0.0249(9) 0.0267(8) -0.0096(7) 0.0003(7) -0.0055(7)
C59 0.0291(9) 0.0299(9) 0.0228(8) -0.0109(7) -0.0052(7) 0.0009(7)
C60 0.0633(15) 0.0363(12) 0.0337(11) -0.0073(9) -0.0173(10) 0.0025(10)
C61 0.0280(10) 0.0564(13) 0.0505(12) -0.0373(11) -0.0025(9) -0.0045(9)
C62 0.0252(9) 0.0242(9) 0.0256(8) -0.0093(7) -0.0041(7) -0.0031(7)
C63 0.0277(10) 0.0327(10) 0.0421(11) -0.0170(9) -0.0044(8) -0.0065(8)
C64 0.0398(11) 0.0328(10) 0.0256(9) -0.0081(8) -0.0051(8) -0.0053(8)
C65 0.0217(9) 0.0325(10) 0.0380(10) -0.0156(8) 0.0039(7) -0.0114(7)
C66 0.0361(11) 0.0361(11) 0.0487(12) -0.0130(9) -0.0003(9) -0.0190(9)
C67 0.0252(10) 0.0389(11) 0.0451(11) -0.0200(9) -0.0028(8) -0.0076(8)
C68 0.0205(9) 0.0404(11) 0.0508(12) -0.0242(10) 0.0007(8) -0.0036(8)
C69 0.0275(10) 0.0556(14) 0.0560(13) -0.0266(11) 0.0065(9) -0.0083(10)
C70 0.0315(11) 0.0493(14) 0.0671(15) -0.0197(12) -0.0015(10) 0.0034(10)
N1 0.0202(7) 0.0226(7) 0.0347(8) -0.0126(6) 0.0056(6) -0.0088(6)
N2 0.0219(7) 0.0215(7) 0.0238(7) -0.0094(6) 0.0046(6) -0.0094(6)
N3 0.0189(7) 0.0198(7) 0.0222(7) -0.0077(6) -0.0010(5) -0.0031(5)
N4 0.0259(7) 0.0204(7) 0.0230(7) -0.0051(6) -0.0009(6) -0.0054(6)
N5 0.0231(7) 0.0207(7) 0.0224(7) -0.0076(6) -0.0012(6) -0.0034(6)
N6 0.0233(7) 0.0218(7) 0.0212(7) -0.0085(6) -0.0007(6) -0.0055(6)
N7 0.0200(7) 0.0257(8) 0.0334(8) -0.0123(6) 0.0011(6) -0.0080(6)
N8 0.0218(8) 0.0324(8) 0.0435(9) -0.0184(7) 0.0013(7) -0.0034(6)

loop_
_atom_type_symbol
_atom_type_description
_atom_type_scat_dispersion_real
_atom_type_scat_dispersion_imag
_atom_type_scat_source
C C 0.0033 0.0016 'International Tables Vol C Tables 4.2.6.8 and 6.1.1.4'
H H 0.0000 0.0000 'International Tables Vol C Tables 4.2.6.8 and 6.1.1.4'
Al Al 0.0645 0.0514 'International Tables Vol C Tables 4.2.6.8 and 6.1.1.4'
N N 0.0061 0.0033 'International Tables Vol C Tables 4.2.6.8 and 6.1.1.4'

loop_
_geom_angle_atom_site_label_1
_geom_angle_atom_site_label_2
_geom_angle_atom_site_label_3
_geom_angle
_geom_angle_site_symmetry_1
_geom_angle_site_symmetry_3
_geom_angle_publ_flag
N1 Al1 N2 91.23(6) . . ?
N1 Al1 N6 120.97(7) . . ?
N2 Al1 N6 129.66(6) . . ?
N1 Al1 N5 126.92(7) . . ?
N2 Al1 N5 123.39(6) . . ?
N6 Al1 N5 69.06(6) . . ?
N1 Al1 C57 132.66(6) . . ?
N2 Al1 C57 136.11(6) . . ?
N6 Al1 C57 34.60(5) . . ?
N5 Al1 C57 34.46(5) . . ?
N3 Al2 N7 92.64(6) . . ?
N3 Al2 N4 87.35(6) . . ?
N7 Al2 N4 95.61(6) . . ?
N3 Al2 C57 129.37(7) . . ?
N7 Al2 C57 127.20(6) . . ?
N4 Al2 C57 114.06(7) . . ?
N3 Al2 C29 37.68(6) . . ?
N7 Al2 C29 67.41(6) . . ?
N4 Al2 C29 64.10(6) . . ?
C57 Al2 C29 164.77(6) . . ?
C2 C1 N1 116.20(14) . . ?
C2 C1 C3 124.49(16) . . ?
N1 C1 C3 118.62(15) . . ?
C1 C2 N2 116.09(15) . . ?
C1 C2 C4 123.98(15) . . ?
N2 C2 C4 119.90(14) . . ?
C1 C3 H3A 109.5 . . ?
C1 C3 H3B 109.5 . . ?
H3A C3 H3B 109.5 . . ?
C1 C3 H3C 109.5 . . ?
H3A C3 H3C 109.5 . . ?
H3B C3 H3C 109.5 . . ?
C2 C4 H4A 109.5 . . ?
C2 C4 H4B 109.5 . . ?
H4A C4 H4B 109.5 . . ?
C2 C4 H4C 109.5 . . ?
H4A C4 H4C 109.5 . . ?
H4B C4 H4C 109.5 . . ?
C10 C5 C6 119.57(16) . . ?
C10 C5 N1 119.35(16) . . ?
C6 C5 N1 121.08(16) . . ?
C7 C6 C5 119.02(18) . . ?
C7 C6 C11 117.71(18) . . ?
C5 C6 C11 123.26(16) . . ?
C8 C7 C6 121.22(19) . . ?
C8 C7 H7 119.4 . . ?
C6 C7 H7 119.4 . . ?
C7 C8 C9 119.95(18) . . ?
C7 C8 H8 120.0 . . ?
C9 C8 H8 120.0 . . ?
C8 C9 C10 121.18(19) . . ?
C8 C9 H9 119.4 . . ?
C10 C9 H9 119.4 . . ?
C9 C10 C5 119.01(18) . . ?
C9 C10 C14 119.96(17) . . ?
C5 C10 C14 120.98(16) . . ?
C6 C11 C12 112.45(19) . . ?
C6 C11 C13 112.4(2) . . ?
C12 C11 C13 107.79(19) . . ?
C6 C11 H11 108.0 . . ?
C12 C11 H11 108.0 . . ?
C13 C11 H11 108.0 . . ?
C11 C12 H12A 109.5 . . ?
C11 C12 H12B 109.5 . . ?
H12A C12 H12B 109.5 . . ?
C11 C12 H12C 109.5 . . ?
H12A C12 H12C 109.5 . . ?
H12B C12 H12C 109.5 . . ?
C11 C13 H13A 109.5 . . ?
C11 C13 H13B 109.5 . . ?
H13A C13 H13B 109.5 . . ?
C11 C13 H13C 109.5 . . ?
H13A C13 H13C 109.5 . . ?
H13B C13 H13C 109.5 . . ?
C15 C14 C10 110.80(18) . . ?
C15 C14 C16 110.6(2) . . ?
C10 C14 C16 113.67(18) . . ?
C15 C14 H14 107.1 . . ?
C10 C14 H14 107.1 . . ?
C16 C14 H14 107.1 . . ?
C14 C15 H15A 109.5 . . ?
C14 C15 H15B 109.5 . . ?
H15A C15 H15B 109.5 . . ?
C14 C15 H15C 109.5 . . ?
H15A C15 H15C 109.5 . . ?
H15B C15 H15C 109.5 . . ?
C14 C16 H16A 109.5 . . ?
C14 C16 H16B 109.5 . . ?
H16A C16 H16B 109.5 . . ?
C14 C16 H16C 109.5 . . ?
H16A C16 H16C 109.5 . . ?
H16B C16 H16C 109.5 . . ?
C18 C17 C22 120.18(15) . . ?
C18 C17 N2 119.78(14) . . ?
C22 C17 N2 119.92(15) . . ?
C19 C18 C17 118.71(16) . . ?
C19 C18 C23 120.60(16) . . ?
C17 C18 C23 120.66(15) . . ?
C20 C19 C18 121.11(17) . . ?
C20 C19 H19 119.4 . . ?
C18 C19 H19 119.4 . . ?
C19 C20 C21 119.87(18) . . ?
C19 C20 H20 120.1 . . ?
C21 C20 H20 120.1 . . ?
C20 C21 C22 121.00(17) . . ?
C20 C21 H21 119.5 . . ?
C22 C21 H21 119.5 . . ?
C21 C22 C17 118.57(16) . . ?
C21 C22 C26 119.93(16) . . ?
C17 C22 C26 121.50(16) . . ?
C18 C23 C24 115.00(15) . . ?
C18 C23 C25 112.35(16) . . ?
C24 C23 C25 109.52(16) . . ?
C18 C23 H23 106.5 . . ?
C24 C23 H23 106.5 . . ?
C25 C23 H23 106.5 . . ?
C23 C24 H24A 109.5 . . ?
C23 C24 H24B 109.5 . . ?
H24A C24 H24B 109.5 . . ?
C23 C24 H24C 109.5 . . ?
H24A C24 H24C 109.5 . . ?
H24B C24 H24C 109.5 . . ?
C23 C25 H25A 109.5 . . ?
C23 C25 H25B 109.5 . . ?
H25A C25 H25B 109.5 . . ?
C23 C25 H25C 109.5 . . ?
H25A C25 H25C 109.5 . . ?
H25B C25 H25C 109.5 . . ?
C22 C26 C28 112.07(18) . . ?
C22 C26 C27 112.31(18) . . ?
C28 C26 C27 110.62(18) . . ?
C22 C26 H26 107.2 . . ?
C28 C26 H26 107.2 . . ?
C27 C26 H26 107.2 . . ?
C26 C27 H27A 109.5 . . ?
C26 C27 H27B 109.5 . . ?
H27A C27 H27B 109.5 . . ?
C26 C27 H27C 109.5 . . ?
H27A C27 H27C 109.5 . . ?
H27B C27 H27C 109.5 . . ?
C26 C28 H28A 109.5 . . ?
C26 C28 H28B 109.5 . . ?
H28A C28 H28B 109.5 . . ?
C26 C28 H28C 109.5 . . ?
H28A C28 H28C 109.5 . . ?
H28B C28 H28C 109.5 . . ?
N3 C29 C31 114.77(13) . . ?
N3 C29 C30 105.01(13) . . ?
C31 C29 C30 113.79(14) . . ?
N3 C29 C58 109.43(13) . . ?
C31 C29 C58 110.30(13) . . ?
C30 C29 C58 102.77(12) . . ?
N3 C29 Al2 48.15(7) . . ?
C31 C29 Al2 162.34(12) . . ?
C30 C29 Al2 79.02(9) . . ?
C58 C29 Al2 76.74(9) . . ?
N4 C30 C32 125.34(16) . . ?
N4 C30 C29 112.90(14) . . ?
C32 C30 C29 121.76(15) . . ?
C29 C31 H31A 109.5 . . ?
C29 C31 H31B 109.5 . . ?
H31A C31 H31B 109.5 . . ?
C29 C31 H31C 109.5 . . ?
H31A C31 H31C 109.5 . . ?
H31B C31 H31C 109.5 . . ?
C30 C32 H32A 109.5 . . ?
C30 C32 H32B 109.5 . . ?
H32A C32 H32B 109.5 . . ?
C30 C32 H32C 109.5 . . ?
H32A C32 H32C 109.5 . . ?
H32B C32 H32C 109.5 . . ?
C34 C33 C38 118.45(15) . . ?
C34 C33 N3 121.34(14) . . ?
C38 C33 N3 120.11(15) . . ?
C35 C34 C33 119.25(17) . . ?
C35 C34 C39 118.28(16) . . ?
C33 C34 C39 122.45(15) . . ?
C36 C35 C34 122.17(18) . . ?
C36 C35 H35 118.9 . . ?
C34 C35 H35 118.9 . . ?
C37 C36 C35 118.78(17) . . ?
C37 C36 H36 120.6 . . ?
C35 C36 H36 120.6 . . ?
C36 C37 C38 122.06(17) . . ?
C36 C37 H37 119.0 . . ?
C38 C37 H37 119.0 . . ?
C37 C38 C33 119.29(16) . . ?
C37 C38 C42 117.18(16) . . ?
C33 C38 C42 123.53(15) . . ?
C34 C39 C40 110.62(16) . . ?
C34 C39 C41 113.37(17) . . ?
C40 C39 C41 109.83(17) . . ?
C34 C39 H39 107.6 . . ?
C40 C39 H39 107.6 . . ?
C41 C39 H39 107.6 . . ?
C39 C40 H40A 109.5 . . ?
C39 C40 H40B 109.5 . . ?
H40A C40 H40B 109.5 . . ?
C39 C40 H40C 109.5 . . ?
H40A C40 H40C 109.5 . . ?
H40B C40 H40C 109.5 . . ?
C39 C41 H41A 109.5 . . ?
C39 C41 H41B 109.5 . . ?
H41A C41 H41B 109.5 . . ?
C39 C41 H41C 109.5 . . ?
H41A C41 H41C 109.5 . . ?
H41B C41 H41C 109.5 . . ?
C38 C42 C43 111.56(17) . . ?
C38 C42 C44 111.46(17) . . ?
C43 C42 C44 108.56(16) . . ?
C38 C42 H42 108.4 . . ?
C43 C42 H42 108.4 . . ?
C44 C42 H42 108.4 . . ?
C42 C43 H43A 109.5 . . ?
C42 C43 H43B 109.5 . . ?
H43A C43 H43B 109.5 . . ?
C42 C43 H43C 109.5 . . ?
H43A C43 H43C 109.5 . . ?
H43B C43 H43C 109.5 . . ?
C42 C44 H44A 109.5 . . ?
C42 C44 H44B 109.5 . . ?
H44A C44 H44B 109.5 . . ?
C42 C44 H44C 109.5 . . ?
H44A C44 H44C 109.5 . . ?
H44B C44 H44C 109.5 . . ?
C50 C45 C46 121.80(16) . . ?
C50 C45 N4 118.32(15) . . ?
C46 C45 N4 119.87(17) . . ?
C47 C46 C45 117.39(19) . . ?
C47 C46 C51 119.42(18) . . ?
C45 C46 C51 123.20(17) . . ?
C48 C47 C46 121.8(2) . . ?
C48 C47 H47 119.1 . . ?
C46 C47 H47 119.1 . . ?
C49 C48 C47 119.66(19) . . ?
C49 C48 H48 120.2 . . ?
C47 C48 H48 120.2 . . ?
C48 C49 C50 121.7(2) . . ?
C48 C49 H49 119.1 . . ?
C50 C49 H49 119.1 . . ?
C49 C50 C45 117.57(18) . . ?
C49 C50 C54 119.38(18) . . ?
C45 C50 C54 123.04(16) . . ?
C46 C51 C52 111.97(18) . . ?
C46 C51 C53 111.52(19) . . ?
C52 C51 C53 108.95(18) . . ?
C46 C51 H51 108.1 . . ?
C52 C51 H51 108.1 . . ?
C53 C51 H51 108.1 . . ?
C51 C52 H52A 109.5 . . ?
C51 C52 H52B 109.5 . . ?
H52A C52 H52B 109.5 . . ?
C51 C52 H52C 109.5 . . ?
H52A C52 H52C 109.5 . . ?
H52B C52 H52C 109.5 . . ?
C51 C53 H53A 109.5 . . ?
C51 C53 H53B 109.5 . . ?
H53A C53 H53B 109.5 . . ?
C51 C53 H53C 109.5 . . ?
H53A C53 H53C 109.5 . . ?
H53B C53 H53C 109.5 . . ?
C50 C54 C56 111.88(16) . . ?
C50 C54 C55 110.69(17) . . ?
C56 C54 C55 110.99(19) . . ?
C50 C54 H54 107.7 . . ?
C56 C54 H54 107.7 . . ?
C55 C54 H54 107.7 . . ?
C54 C55 H55A 109.5 . . ?
C54 C55 H55B 109.5 . . ?
H55A C55 H55B 109.5 . . ?
C54 C55 H55C 109.5 . . ?
H55A C55 H55C 109.5 . . ?
H55B C55 H55C 109.5 . . ?
C54 C56 H56A 109.5 . . ?
C54 C56 H56B 109.5 . . ?
H56A C56 H56B 109.5 . . ?
C54 C56 H56C 109.5 . . ?
H56A C56 H56C 109.5 . . ?
H56B C56 H56C 109.5 . . ?
N5 C57 N6 108.46(14) . . ?
N5 C57 Al2 125.99(11) . . ?
N6 C57 Al2 125.13(12) . . ?
N5 C57 Al1 54.73(8) . . ?
N6 C57 Al1 53.74(8) . . ?
Al2 C57 Al1 174.04(8) . . ?
N8 C58 N7 135.33(16) . . ?
N8 C58 C29 113.61(14) . . ?
N7 C58 C29 111.02(14) . . ?
N5 C59 C60 109.69(14) . . ?
N5 C59 C61 111.86(15) . . ?
C60 C59 C61 111.22(16) . . ?
N5 C59 H59 108.0 . . ?
C60 C59 H59 108.0 . . ?
C61 C59 H59 108.0 . . ?
C59 C60 H60A 109.5 . . ?
C59 C60 H60B 109.5 . . ?
H60A C60 H60B 109.5 . . ?
C59 C60 H60C 109.5 . . ?
H60A C60 H60C 109.5 . . ?
H60B C60 H60C 109.5 . . ?
C59 C61 H61A 109.5 . . ?
C59 C61 H61B 109.5 . . ?
H61A C61 H61B 109.5 . . ?
C59 C61 H61C 109.5 . . ?
H61A C61 H61C 109.5 . . ?
H61B C61 H61C 109.5 . . ?
N6 C62 C64 110.23(14) . . ?
N6 C62 C63 110.25(14) . . ?
C64 C62 C63 110.77(14) . . ?
N6 C62 H62 108.5 . . ?
C64 C62 H62 108.5 . . ?
C63 C62 H62 108.5 . . ?
C62 C63 H63A 109.5 . . ?
C62 C63 H63B 109.5 . . ?
H63A C63 H63B 109.5 . . ?
C62 C63 H63C 109.5 . . ?
H63A C63 H63C 109.5 . . ?
H63B C63 H63C 109.5 . . ?
C62 C64 H64A 109.5 . . ?
C62 C64 H64B 109.5 . . ?
H64A C64 H64B 109.5 . . ?
C62 C64 H64C 109.5 . . ?
H64A C64 H64C 109.5 . . ?
H64B C64 H64C 109.5 . . ?
N7 C65 C66 109.42(14) . . ?
N7 C65 C67 112.34(15) . . ?
C66 C65 C67 110.63(15) . . ?
N7 C65 H65 108.1 . . ?
C66 C65 H65 108.1 . . ?
C67 C65 H65 108.1 . . ?
C65 C66 H66A 109.5 . . ?
C65 C66 H66B 109.5 . . ?
H66A C66 H66B 109.5 . . ?
C65 C66 H66C 109.5 . . ?
H66A C66 H66C 109.5 . . ?
H66B C66 H66C 109.5 . . ?
C65 C67 H67A 109.5 . . ?
C65 C67 H67B 109.5 . . ?
H67A C67 H67B 109.5 . . ?
C65 C67 H67C 109.5 . . ?
H67A C67 H67C 109.5 . . ?
H67B C67 H67C 109.5 . . ?
N8 C68 C70 107.25(17) . . ?
N8 C68 C69 108.39(16) . . ?
C70 C68 C69 110.76(18) . . ?
N8 C68 H68 110.1 . . ?
C70 C68 H68 110.1 . . ?
C69 C68 H68 110.1 . . ?
C68 C69 H69A 109.5 . . ?
C68 C69 H69B 109.5 . . ?
H69A C69 H69B 109.5 . . ?
C68 C69 H69C 109.5 . . ?
H69A C69 H69C 109.5 . . ?
H69B C69 H69C 109.5 . . ?
C68 C70 H70A 109.5 . . ?
C68 C70 H70B 109.5 . . ?
H70A C70 H70B 109.5 . . ?
C68 C70 H70C 109.5 . . ?
H70A C70 H70C 109.5 . . ?
H70B C70 H70C 109.5 . . ?
C5 N1 C1 117.69(13) . . ?
C5 N1 Al1 131.55(11) . . ?
C1 N1 Al1 107.72(10) . . ?
C17 N2 C2 114.73(13) . . ?
C17 N2 Al1 137.49(11) . . ?
C2 N2 Al1 107.78(10) . . ?
C33 N3 C29 119.51(12) . . ?
C33 N3 Al2 142.32(11) . . ?
C29 N3 Al2 94.17(9) . . ?
C30 N4 C45 120.54(14) . . ?
C30 N4 Al2 103.94(11) . . ?
C45 N4 Al2 135.52(11) . . ?
C57 N5 C59 121.25(14) . . ?
C57 N5 Al1 90.82(10) . . ?
C59 N5 Al1 147.93(11) . . ?
C57 N6 C62 122.88(14) . . ?
C57 N6 Al1 91.67(10) . . ?
C62 N6 Al1 143.66(11) . . ?
C58 N7 C65 121.92(14) . . ?
C58 N7 Al2 104.43(11) . . ?
C65 N7 Al2 133.45(11) . . ?
C58 N8 C68 130.25(16) . . ?

loop_
_geom_bond_atom_site_label_1
_geom_bond_atom_site_label_2
_geom_bond_distance
_geom_bond_site_symmetry_2
_geom_bond_publ_flag
Al1 N1 1.8255(14) . ?
Al1 N2 1.8256(15) . ?
Al1 N6 1.9125(15) . ?
Al1 N5 1.9358(14) . ?
Al1 C57 2.3709(17) . ?
Al2 N3 1.8250(14) . ?
Al2 N7 1.8876(15) . ?
Al2 N4 1.9784(15) . ?
Al2 C57 2.0371(17) . ?
Al2 C29 2.4436(17) . ?
C1 C2 1.344(2) . ?
C1 N1 1.434(2) . ?
C1 C3 1.508(2) . ?
C2 N2 1.436(2) . ?
C2 C4 1.508(2) . ?
C3 H3A 0.9800 . ?
C3 H3B 0.9800 . ?
C3 H3C 0.9800 . ?
C4 H4A 0.9800 . ?
C4 H4B 0.9800 . ?
C4 H4C 0.9800 . ?
C5 C10 1.404(3) . ?
C5 C6 1.420(3) . ?
C5 N1 1.428(2) . ?
C6 C7 1.392(3) . ?
C6 C11 1.522(3) . ?
C7 C8 1.376(3) . ?
C7 H7 0.9500 . ?
C8 C9 1.376(3) . ?
C8 H8 0.9500 . ?
C9 C10 1.401(3) . ?
C9 H9 0.9500 . ?
C10 C14 1.515(3) . ?
C11 C12 1.523(3) . ?
C11 C13 1.529(4) . ?
C11 H11 1.0000 . ?
C12 H12A 0.9800 . ?
C12 H12B 0.9800 . ?
C12 H12C 0.9800 . ?
C13 H13A 0.9800 . ?
C13 H13B 0.9800 . ?
C13 H13C 0.9800 . ?
C14 C15 1.489(3) . ?
C14 C16 1.519(3) . ?
C14 H14 1.0000 . ?
C15 H15A 0.9800 . ?
C15 H15B 0.9800 . ?
C15 H15C 0.9800 . ?
C16 H16A 0.9800 . ?
C16 H16B 0.9800 . ?
C16 H16C 0.9800 . ?
C17 C18 1.404(2) . ?
C17 C22 1.409(2) . ?
C17 N2 1.435(2) . ?
C18 C19 1.393(2) . ?
C18 C23 1.524(2) . ?
C19 C20 1.378(3) . ?
C19 H19 0.9500 . ?
C20 C21 1.381(3) . ?
C20 H20 0.9500 . ?
C21 C22 1.395(3) . ?
C21 H21 0.9500 . ?
C22 C26 1.514(2) . ?
C23 C24 1.527(3) . ?
C23 C25 1.531(3) . ?
C23 H23 1.0000 . ?
C24 H24A 0.9800 . ?
C24 H24B 0.9800 . ?
C24 H24C 0.9800 . ?
C25 H25A 0.9800 . ?
C25 H25B 0.9800 . ?
C25 H25C 0.9800 . ?
C26 C28 1.527(3) . ?
C26 C27 1.529(3) . ?
C26 H26 1.0000 . ?
C27 H27A 0.9800 . ?
C27 H27B 0.9800 . ?
C27 H27C 0.9800 . ?
C28 H28A 0.9800 . ?
C28 H28B 0.9800 . ?
C28 H28C 0.9800 . ?
C29 N3 1.498(2) . ?
C29 C31 1.518(2) . ?
C29 C30 1.536(2) . ?
C29 C58 1.596(2) . ?
C30 N4 1.316(2) . ?
C30 C32 1.457(2) . ?
C31 H31A 0.9800 . ?
C31 H31B 0.9800 . ?
C31 H31C 0.9800 . ?
C32 H32A 0.9800 . ?
C32 H32B 0.9800 . ?
C32 H32C 0.9800 . ?
C33 C34 1.414(2) . ?
C33 C38 1.418(2) . ?
C33 N3 1.429(2) . ?
C34 C35 1.391(2) . ?
C34 C39 1.517(3) . ?
C35 C36 1.378(3) . ?
C35 H35 0.9500 . ?
C36 C37 1.364(3) . ?
C36 H36 0.9500 . ?
C37 C38 1.397(2) . ?
C37 H37 0.9500 . ?
C38 C42 1.518(3) . ?
C39 C40 1.527(3) . ?
C39 C41 1.539(3) . ?
C39 H39 1.0000 . ?
C40 H40A 0.9800 . ?
C40 H40B 0.9800 . ?
C40 H40C 0.9800 . ?
C41 H41A 0.9800 . ?
C41 H41B 0.9800 . ?
C41 H41C 0.9800 . ?
C42 C43 1.536(3) . ?
C42 C44 1.539(3) . ?
C42 H42 1.0000 . ?
C43 H43A 0.9800 . ?
C43 H43B 0.9800 . ?
C43 H43C 0.9800 . ?
C44 H44A 0.9800 . ?
C44 H44B 0.9800 . ?
C44 H44C 0.9800 . ?
C45 C50 1.401(3) . ?
C45 C46 1.407(3) . ?
C45 N4 1.448(2) . ?
C46 C47 1.399(3) . ?
C46 C51 1.518(3) . ?
C47 C48 1.374(3) . ?
C47 H47 0.9500 . ?
C48 C49 1.373(3) . ?
C48 H48 0.9500 . ?
C49 C50 1.400(3) . ?
C49 H49 0.9500 . ?
C50 C54 1.518(3) . ?
C51 C52 1.532(3) . ?
C51 C53 1.537(3) . ?
C51 H51 1.0000 . ?
C52 H52A 0.9800 . ?
C52 H52B 0.9800 . ?
C52 H52C 0.9800 . ?
C53 H53A 0.9800 . ?
C53 H53B 0.9800 . ?
C53 H53C 0.9800 . ?
C54 C56 1.526(3) . ?
C54 C55 1.529(3) . ?
C54 H54 1.0000 . ?
C55 H55A 0.9800 . ?
C55 H55B 0.9800 . ?
C55 H55C 0.9800 . ?
C56 H56A 0.9800 . ?
C56 H56B 0.9800 . ?
C56 H56C 0.9800 . ?
C57 N5 1.342(2) . ?
C57 N6 1.347(2) . ?
C58 N8 1.290(2) . ?
C58 N7 1.370(2) . ?
C59 N5 1.469(2) . ?
C59 C60 1.520(3) . ?
C59 C61 1.522(3) . ?
C59 H59 1.0000 . ?
C60 H60A 0.9800 . ?
C60 H60B 0.9800 . ?
C60 H60C 0.9800 . ?
C61 H61A 0.9800 . ?
C61 H61B 0.9800 . ?
C61 H61C 0.9800 . ?
C62 N6 1.464(2) . ?
C62 C64 1.521(2) . ?
C62 C63 1.522(2) . ?
C62 H62 1.0000 . ?
C63 H63A 0.9800 . ?
C63 H63B 0.9800 . ?
C63 H63C 0.9800 . ?
C64 H64A 0.9800 . ?
C64 H64B 0.9800 . ?
C64 H64C 0.9800 . ?
C65 N7 1.471(2) . ?
C65 C66 1.524(3) . ?
C65 C67 1.525(3) . ?
C65 H65 1.0000 . ?
C66 H66A 0.9800 . ?
C66 H66B 0.9800 . ?
C66 H66C 0.9800 . ?
C67 H67A 0.9800 . ?
C67 H67B 0.9800 . ?
C67 H67C 0.9800 . ?
C68 N8 1.465(2) . ?
C68 C70 1.519(3) . ?
C68 C69 1.520(3) . ?
C68 H68 1.0000 . ?
C69 H69A 0.9800 . ?
C69 H69B 0.9800 . ?
C69 H69C 0.9800 . ?
C70 H70A 0.9800 . ?
C70 H70B 0.9800 . ?
C70 H70C 0.9800 . ?
